data_1569438
loop_
_publ_author_name
'Soldin, \<Zeljka'
'Kukovec, Boris-Marko'
'Kova\<ci\'c, Milica'
'\/Dakovi\'c, Marijana'
'Popovi\'c, Zora'

_publ_section_title
;
 The Anion Impact on Dimensionality of Cadmium(II) Complexes with
 Nicotinamide
;
_journal_issue 2
_journal_name_full Chemistry
_journal_page_first 1357
_journal_page_last 1368
_journal_paper_doi 10.3390/chemistry5020092
_journal_volume 5
_journal_year 2023
_chemical_formula_sum 'C24 H30 Cd Cl2 N8 O15'
_chemical_formula_weight 853.86
_space_group_crystal_system monoclinic
_space_group_IT_number 14
_space_group_name_Hall '-P 2yn'
_space_group_name_H-M_alt 'P 1 21/n 1'
_atom_sites_solution_hydrogens mixed
_audit_creation_method SHELXL-2018/3
_cell_angle_alpha 90
_cell_angle_beta 92.373(2)
_cell_angle_gamma 90
_cell_formula_units_Z 4
_cell_length_a 7.4629(2)
_cell_length_b 24.0425(6)
_cell_length_c 18.6052(4)
_cell_measurement_reflns_used 9074
_cell_measurement_temperature 296(2)
_cell_measurement_theta_max 33.0544
_cell_measurement_theta_min 4.2632
_cell_volume 3335.41(14)
_computing_structure_refinement 'SHELXL-2018/3 (Sheldrick, 2018)'
_diffrn_ambient_temperature 296(2)
_diffrn_measured_fraction_theta_full 0.995
_diffrn_measured_fraction_theta_max 0.995
_diffrn_measurement_device_type 'Oxford Diffraction Xcalibur2 diffractometer with Sapphire 3 CCD detector'
_diffrn_radiation_type MoK\a
_diffrn_radiation_wavelength 0.71073
_diffrn_reflns_av_R_equivalents 0.0174
_diffrn_reflns_av_unetI/netI 0.0289
_diffrn_reflns_Laue_measured_fraction_full 0.995
_diffrn_reflns_Laue_measured_fraction_max 0.995
_diffrn_reflns_limit_h_max 8
_diffrn_reflns_limit_h_min -8
_diffrn_reflns_limit_k_max 18
_diffrn_reflns_limit_k_min -28
_diffrn_reflns_limit_l_max 22
_diffrn_reflns_limit_l_min -18
_diffrn_reflns_number 13003
_diffrn_reflns_point_group_measured_fraction_full 0.995
_diffrn_reflns_point_group_measured_fraction_max 0.995
_diffrn_reflns_theta_full 24.998
_diffrn_reflns_theta_max 24.998
_diffrn_reflns_theta_min 4.272
_exptl_absorpt_coefficient_mu 0.896
_exptl_absorpt_correction_T_max 1.00000
_exptl_absorpt_correction_T_min 0.84186
_exptl_absorpt_correction_type multi-scan
_exptl_absorpt_process_details
;
CrysAlisPro, Oxford Diffraction Ltd.,
Version 1.171.33.55 (release 05-01-2010 CrysAlis171 .NET)
(compiled Jan  5 2010,16:28:46)
Empirical absorption correction using spherical harmonics,
 implemented in SCALE3 ABSPACK scaling algorithm.
;
_exptl_crystal_colour colourless
_exptl_crystal_density_diffrn 1.700
_exptl_crystal_description prism
_exptl_crystal_F_000 1728
_refine_diff_density_max 1.661
_refine_diff_density_min -0.564
_refine_diff_density_rms 0.076
_refine_ls_extinction_method none
_refine_ls_goodness_of_fit_ref 1.048
_refine_ls_hydrogen_treatment mixed
_refine_ls_matrix_type full
_refine_ls_number_parameters 493
_refine_ls_number_reflns 5834
_refine_ls_number_restraints 17
_refine_ls_restrained_S_all 1.046
_refine_ls_R_factor_all 0.0450
_refine_ls_R_factor_gt 0.0344
_refine_ls_shift/su_max 0.002
_refine_ls_shift/su_mean 0.000
_refine_ls_structure_factor_coef Fsqd
_refine_ls_weighting_details 'w=1/[\s^2^(Fo^2^)+(0.0622P)^2^+1.2195P] where P=(Fo^2^+2Fc^2^)/3'
_refine_ls_weighting_scheme calc
_refine_ls_wR_factor_gt 0.0970
_refine_ls_wR_factor_ref 0.1002
_reflns_Friedel_coverage 0.000
_reflns_number_gt 4760
_reflns_number_total 5834
_reflns_threshold_expression 'I > 2\s(I)'
_cod_data_source_file 3.cif
_cod_data_source_block 3
_cod_original_sg_symbol_H-M 'P 21/n'
_cod_database_code 1569438
_shelx_shelxl_version_number 2018/3
_shelx_space_group_comment
;
The symmetry employed for this shelxl refinement is uniquely defined
by the following loop, which should always be used as a source of
symmetry information in preference to the above space-group names.
They are only intended as comments.
;

loop_
_space_group_symop_operation_xyz
'x, y, z'
'-x+1/2, y+1/2, -z+1/2'
'-x, -y, -z'
'x-1/2, -y-1/2, z-1/2'

loop_
_atom_site_label
_atom_site_type_symbol
_atom_site_fract_x
_atom_site_fract_y
_atom_site_fract_z
_atom_site_U_iso_or_equiv
_atom_site_adp_type
_atom_site_occupancy
_atom_site_site_symmetry_order
_atom_site_calc_flag
_atom_site_refinement_flags_posn
_atom_site_refinement_flags_adp
_atom_site_refinement_flags_occupancy
_atom_site_disorder_assembly
_atom_site_disorder_group
Cd1 Cd 0.33220(3) 0.67266(2) 0.64536(2) 0.03199(10) Uani 1 1 d . . . . .
N1 N 0.4137(4) 0.58884(12) 0.70120(15) 0.0369(7) Uani 1 1 d . . . . .
N2 N 0.3594(5) 0.47069(13) 0.90779(17) 0.0447(8) Uani 1 1 d D . . . .
H12N H 0.324(5) 0.4693(19) 0.9511(10) 0.054 Uiso 1 1 d D U . . .
H22N H 0.399(5) 0.4425(11) 0.885(2) 0.054 Uiso 1 1 d D U . . .
N3 N 0.4218(3) 0.72752(13) 0.74297(15) 0.0358(7) Uani 1 1 d . . . . .
N4 N 0.9011(4) 0.78762(15) 0.9031(2) 0.0517(9) Uani 1 1 d D . . . .
H14N H 0.843(5) 0.8173(11) 0.914(2) 0.062 Uiso 1 1 d D U . . .
H24N H 1.003(3) 0.7817(19) 0.925(2) 0.062 Uiso 1 1 d D U . . .
N5 N 0.2355(3) 0.74807(12) 0.57674(14) 0.0301(6) Uani 1 1 d . . . . .
N6 N -0.2574(4) 0.82200(13) 0.43114(18) 0.0416(8) Uani 1 1 d D . . . .
H16N H -0.206(5) 0.8538(9) 0.427(2) 0.050 Uiso 1 1 d D U . . .
H26N H -0.362(3) 0.8168(17) 0.411(2) 0.050 Uiso 1 1 d D U . . .
N7 N -0.0616(4) 0.56799(15) 0.73957(19) 0.0491(8) Uani 1 1 d . . . . .
N8 N -0.1753(5) 0.45023(15) 0.94140(18) 0.0516(9) Uani 1 1 d D . . . .
H18N H -0.220(5) 0.448(2) 0.9834(11) 0.062 Uiso 1 1 d D U . . .
H28N H -0.160(6) 0.4209(11) 0.916(2) 0.062 Uiso 1 1 d D U . . .
O1 O 0.3184(4) 0.56262(11) 0.91512(14) 0.0497(7) Uani 1 1 d . . . . .
O2 O 0.9001(4) 0.70178(12) 0.85573(16) 0.0551(7) Uani 1 1 d . . . . .
O3 O -0.2708(3) 0.73947(11) 0.48606(14) 0.0428(6) Uani 1 1 d . . . . .
O4 O -0.2112(4) 0.54281(11) 0.94750(15) 0.0584(8) Uani 1 1 d . . . . .
O5 O 0.6193(4) 0.67717(12) 0.60195(16) 0.0494(7) Uani 1 1 d D . . . .
H15O H 0.655(5) 0.7012(12) 0.5742(19) 0.059 Uiso 1 1 d D U . . .
H25O H 0.673(5) 0.6497(10) 0.588(2) 0.059 Uiso 1 1 d D U . . .
O6 O 0.2341(6) 0.61889(15) 0.5428(3) 0.0974(14) Uani 1 1 d D . . . .
H16O H 0.243(8) 0.5858(7) 0.534(3) 0.117 Uiso 1 1 d D U . . .
H26O H 0.159(7) 0.626(3) 0.572(3) 0.117 Uiso 1 1 d D U . . .
O7 O 0.0453(4) 0.66577(11) 0.68532(19) 0.0539(8) Uani 1 1 d D . . . .
H17O H -0.007(5) 0.6940(10) 0.696(2) 0.065 Uiso 1 1 d D U . . .
H27O H 0.004(5) 0.6392(11) 0.706(2) 0.065 Uiso 1 1 d D U . . .
O8 O -0.1074(4) 0.77585(11) 0.69672(18) 0.0574(8) Uani 1 1 d . . . . .
O9 O 0.0178(4) 0.85862(13) 0.65791(18) 0.0673(9) Uani 1 1 d . . . . .
O10 O -0.2845(5) 0.84060(14) 0.6359(2) 0.0873(12) Uani 1 1 d . . . . .
O11 O -0.1759(5) 0.86091(13) 0.75177(17) 0.0695(9) Uani 1 1 d . . . . .
O12 O 0.7415(10) 0.5110(2) 0.4844(4) 0.178(3) Uani 1 1 d . . . . .
O13 O 0.8349(5) 0.58806(18) 0.54612(19) 0.0932(13) Uani 1 1 d . . . . .
O14 O 0.6016(7) 0.5933(3) 0.4638(3) 0.156(2) Uani 1 1 d . . . . .
O15 O 0.8814(9) 0.5768(3) 0.4282(3) 0.173(3) Uani 1 1 d . . . . .
Cl1 Cl -0.13837(11) 0.83385(3) 0.68616(5) 0.0349(2) Uani 1 1 d . . . . .
Cl2 Cl 0.76823(16) 0.56676(5) 0.47981(6) 0.0581(3) Uani 1 1 d . . . . .
C1 C 0.3817(4) 0.57902(14) 0.77028(18) 0.0326(7) Uani 1 1 d . . . . .
H1 H 0.339855 0.608200 0.797769 0.039 Uiso 1 1 calc R U . . .
C2 C 0.4075(4) 0.52790(13) 0.80299(18) 0.0302(7) Uani 1 1 d . . . . .
C3 C 0.4739(5) 0.48493(16) 0.7618(2) 0.0403(8) Uani 1 1 d . . . . .
H3 H 0.493598 0.449903 0.781825 0.048 Uiso 1 1 calc R U . . .
C4 C 0.5101(5) 0.49488(17) 0.6911(2) 0.0456(9) Uani 1 1 d . . . . .
H4 H 0.555672 0.466773 0.662787 0.055 Uiso 1 1 calc R U . . .
C5 C 0.4782(5) 0.54680(17) 0.6629(2) 0.0422(9) Uani 1 1 d . . . . .
H5 H 0.502437 0.553065 0.614968 0.051 Uiso 1 1 calc R U . . .
C6 C 0.3605(4) 0.52114(14) 0.87992(18) 0.0340(8) Uani 1 1 d . . . . .
C7 C 0.5821(4) 0.72194(15) 0.77730(17) 0.0330(7) Uani 1 1 d . . . . .
H7 H 0.656100 0.692906 0.764014 0.040 Uiso 1 1 calc R U . . .
C8 C 0.6426(4) 0.75740(15) 0.83169(17) 0.0314(7) Uani 1 1 d . . . . .
C9 C 0.5312(5) 0.80001(16) 0.8521(2) 0.0404(8) Uani 1 1 d . . . . .
H9 H 0.567405 0.824562 0.888526 0.048 Uiso 1 1 calc R U . . .
C10 C 0.3655(5) 0.80531(18) 0.8174(2) 0.0482(10) Uani 1 1 d . . . . .
H10 H 0.287958 0.833587 0.830142 0.058 Uiso 1 1 calc R U . . .
C11 C 0.3165(5) 0.76904(17) 0.7645(2) 0.0456(9) Uani 1 1 d . . . . .
H11 H 0.203684 0.773088 0.741972 0.055 Uiso 1 1 calc R U . . .
C12 C 0.8268(4) 0.74691(16) 0.86444(18) 0.0360(8) Uani 1 1 d . . . . .
C13 C 0.0710(4) 0.74717(14) 0.54593(17) 0.0294(7) Uani 1 1 d . . . . .
H13 H -0.001051 0.716351 0.553588 0.035 Uiso 1 1 calc R U . . .
C14 C 0.0017(4) 0.79002(13) 0.50292(16) 0.0268(7) Uani 1 1 d . . . . .
C15 C 0.1094(4) 0.83511(14) 0.49071(18) 0.0321(7) Uani 1 1 d . . . . .
H15 H 0.067935 0.864425 0.461958 0.039 Uiso 1 1 calc R U . . .
C16 C 0.2811(5) 0.83602(14) 0.52214(19) 0.0354(8) Uani 1 1 d . . . . .
H16 H 0.356867 0.865942 0.514423 0.042 Uiso 1 1 calc R U . . .
C17 C 0.3380(4) 0.79252(15) 0.56458(18) 0.0337(8) Uani 1 1 d . . . . .
H17 H 0.452813 0.793873 0.585915 0.040 Uiso 1 1 calc R U . . .
C18 C -0.1879(4) 0.78272(14) 0.47259(17) 0.0297(7) Uani 1 1 d . . . . .
C19 C -0.1059(5) 0.55885(16) 0.8076(2) 0.0402(8) Uani 1 1 d . . . . .
H19 H -0.138575 0.589058 0.835425 0.048 Uiso 1 1 calc R U . . .
C20 C -0.1052(4) 0.50643(15) 0.83840(19) 0.0345(8) Uani 1 1 d . . . . .
C21 C -0.0511(5) 0.46203(15) 0.7983(2) 0.0405(9) Uani 1 1 d . . . . .
H21 H -0.045488 0.426517 0.818029 0.049 Uiso 1 1 calc R U . . .
C22 C -0.0050(5) 0.47103(18) 0.7276(2) 0.0485(10) Uani 1 1 d . . . . .
H22 H 0.031210 0.441600 0.699208 0.058 Uiso 1 1 calc R U . . .
C23 C -0.0137(5) 0.52376(18) 0.7006(2) 0.0495(10) Uani 1 1 d . . . . .
H23 H 0.014768 0.529360 0.652931 0.059 Uiso 1 1 calc R U . . .
C24 C -0.1675(5) 0.50138(15) 0.9141(2) 0.0388(8) Uani 1 1 d . . . . .

loop_
_atom_site_aniso_label
_atom_site_aniso_U_11
_atom_site_aniso_U_22
_atom_site_aniso_U_33
_atom_site_aniso_U_23
_atom_site_aniso_U_13
_atom_site_aniso_U_12
Cd1 0.03115(15) 0.03012(15) 0.03411(15) 0.00830(12) -0.00603(10) -0.00139(11)
N1 0.0398(15) 0.0325(16) 0.0386(16) 0.0074(14) 0.0044(13) 0.0069(13)
N2 0.070(2) 0.0270(16) 0.0386(17) 0.0059(15) 0.0132(16) 0.0085(16)
N3 0.0307(14) 0.0393(17) 0.0368(15) -0.0005(14) -0.0059(12) 0.0038(13)
N4 0.0427(18) 0.047(2) 0.064(2) -0.0116(19) -0.0227(16) 0.0068(16)
N5 0.0286(13) 0.0298(15) 0.0315(14) 0.0056(13) -0.0042(11) -0.0015(12)
N6 0.0406(17) 0.0319(17) 0.0505(18) 0.0145(16) -0.0188(14) -0.0062(14)
N7 0.0495(18) 0.046(2) 0.052(2) 0.0099(18) 0.0047(15) -0.0094(16)
N8 0.079(2) 0.0379(19) 0.0387(18) -0.0016(17) 0.0156(17) 0.0017(18)
O1 0.084(2) 0.0267(14) 0.0394(14) -0.0006(12) 0.0135(13) 0.0029(13)
O2 0.0483(15) 0.0505(17) 0.0643(18) -0.0148(16) -0.0247(13) 0.0132(14)
O3 0.0372(13) 0.0390(15) 0.0509(15) 0.0163(13) -0.0135(11) -0.0107(12)
O4 0.093(2) 0.0344(16) 0.0492(16) -0.0077(14) 0.0235(15) -0.0031(15)
O5 0.0454(15) 0.0469(17) 0.0572(17) 0.0138(15) 0.0173(13) 0.0030(13)
O6 0.123(4) 0.047(2) 0.116(4) -0.015(2) -0.065(3) 0.005(2)
O7 0.0434(16) 0.0308(15) 0.089(2) 0.0143(16) 0.0161(15) 0.0026(12)
O8 0.0534(16) 0.0302(14) 0.089(2) 0.0130(15) 0.0112(15) 0.0058(13)
O9 0.077(2) 0.0472(18) 0.081(2) -0.0089(17) 0.0399(17) -0.0221(16)
O10 0.083(2) 0.052(2) 0.122(3) 0.001(2) -0.058(2) 0.0027(17)
O11 0.101(2) 0.0533(19) 0.0568(18) -0.0063(17) 0.0313(17) -0.0055(18)
O12 0.222(7) 0.063(3) 0.242(8) 0.003(4) -0.064(6) -0.027(4)
O13 0.106(3) 0.106(3) 0.066(2) -0.026(2) -0.016(2) 0.027(2)
O14 0.131(4) 0.160(5) 0.170(5) -0.057(4) -0.076(4) 0.057(4)
O15 0.201(6) 0.230(8) 0.093(3) 0.003(4) 0.078(4) -0.014(5)
Cl1 0.0363(4) 0.0256(4) 0.0429(5) 0.0034(4) 0.0038(4) -0.0003(3)
Cl2 0.0723(7) 0.0562(7) 0.0459(6) -0.0091(5) 0.0036(5) -0.0021(6)
C1 0.0323(17) 0.0269(17) 0.0386(18) 0.0036(16) 0.0027(14) 0.0023(14)
C2 0.0316(16) 0.0238(16) 0.0349(17) 0.0017(15) -0.0016(13) 0.0030(14)
C3 0.049(2) 0.0276(18) 0.044(2) 0.0045(17) -0.0002(16) 0.0085(16)
C4 0.056(2) 0.037(2) 0.044(2) -0.0025(18) 0.0095(18) 0.0131(18)
C5 0.045(2) 0.046(2) 0.0357(19) 0.0048(18) 0.0060(16) 0.0082(18)
C6 0.0399(18) 0.0250(17) 0.0369(18) 0.0031(16) -0.0015(14) 0.0031(15)
C7 0.0302(16) 0.0364(19) 0.0320(17) 0.0016(16) -0.0008(13) 0.0012(15)
C8 0.0306(16) 0.0355(19) 0.0281(16) 0.0050(15) -0.0002(13) -0.0006(15)
C9 0.0402(19) 0.042(2) 0.0388(19) -0.0030(18) 0.0018(15) 0.0004(17)
C10 0.041(2) 0.047(2) 0.056(2) -0.007(2) 0.0004(18) 0.0133(18)
C11 0.0336(18) 0.049(2) 0.054(2) -0.003(2) -0.0087(16) 0.0069(18)
C12 0.0365(18) 0.041(2) 0.0304(17) 0.0019(17) -0.0047(14) -0.0010(16)
C13 0.0308(16) 0.0270(17) 0.0300(16) 0.0071(15) -0.0019(13) -0.0039(14)
C14 0.0292(15) 0.0257(16) 0.0252(15) 0.0016(14) -0.0010(12) 0.0010(13)
C15 0.0369(18) 0.0265(17) 0.0328(17) 0.0057(15) -0.0015(14) 0.0010(14)
C16 0.0343(17) 0.0286(18) 0.0433(19) 0.0053(16) 0.0025(15) -0.0083(15)
C17 0.0280(16) 0.0329(19) 0.0398(18) 0.0022(16) -0.0038(14) -0.0040(15)
C18 0.0343(17) 0.0260(17) 0.0281(16) 0.0037(15) -0.0060(13) -0.0011(14)
C19 0.0422(19) 0.033(2) 0.045(2) -0.0005(18) 0.0041(16) -0.0049(17)
C20 0.0299(17) 0.0335(19) 0.0401(19) -0.0035(17) 0.0007(14) -0.0043(15)
C21 0.046(2) 0.0289(19) 0.047(2) -0.0017(18) 0.0054(17) -0.0057(16)
C22 0.054(2) 0.047(2) 0.046(2) -0.010(2) 0.0139(18) -0.0073(19)
C23 0.056(2) 0.052(3) 0.042(2) 0.001(2) 0.0108(18) -0.009(2)
C24 0.044(2) 0.033(2) 0.040(2) -0.0012(18) -0.0004(16) -0.0062(16)

loop_
_atom_type_symbol
_atom_type_description
_atom_type_scat_dispersion_real
_atom_type_scat_dispersion_imag
_atom_type_scat_source
C C 0.0033 0.0016 'International Tables Vol C Tables 4.2.6.8 and 6.1.1.4'
H H 0.0000 0.0000 'International Tables Vol C Tables 4.2.6.8 and 6.1.1.4'
Cd Cd -0.8075 1.2024 'International Tables Vol C Tables 4.2.6.8 and 6.1.1.4'
N N 0.0061 0.0033 'International Tables Vol C Tables 4.2.6.8 and 6.1.1.4'
O O 0.0106 0.0060 'International Tables Vol C Tables 4.2.6.8 and 6.1.1.4'
Cl Cl 0.1484 0.1585 'International Tables Vol C Tables 4.2.6.8 and 6.1.1.4'

loop_
_geom_angle_atom_site_label_1
_geom_angle_atom_site_label_2
_geom_angle_atom_site_label_3
_geom_angle
_geom_angle_site_symmetry_1
_geom_angle_site_symmetry_3
_geom_angle_publ_flag
O7 Cd1 N5 87.79(10) . . ?
O7 Cd1 N3 91.72(11) . . ?
N5 Cd1 N3 93.42(10) . . ?
O7 Cd1 O5 177.94(12) . . ?
N5 Cd1 O5 92.45(10) . . ?
N3 Cd1 O5 90.31(10) . . ?
O7 Cd1 N1 91.31(10) . . ?
N5 Cd1 N1 171.92(10) . . ?
N3 Cd1 N1 94.64(10) . . ?
O5 Cd1 N1 88.16(10) . . ?
O7 Cd1 O6 87.76(15) . . ?
N5 Cd1 O6 84.56(12) . . ?
N3 Cd1 O6 177.93(12) . . ?
O5 Cd1 O6 90.23(15) . . ?
N1 Cd1 O6 87.38(12) . . ?
O7 Cd1 H26O 68.0(4) . . ?
N5 Cd1 H26O 83.6(18) . . ?
N3 Cd1 H26O 159.6(4) . . ?
O5 Cd1 H26O 110.0(4) . . ?
N1 Cd1 H26O 88.6(18) . . ?
O6 Cd1 H26O 19.8(4) . . ?
C5 N1 C1 117.4(3) . . ?
C5 N1 Cd1 120.5(2) . . ?
C1 N1 Cd1 121.7(2) . . ?
C6 N2 H12N 114(3) . . ?
C6 N2 H22N 122(3) . . ?
H12N N2 H22N 124(4) . . ?
C7 N3 C11 117.0(3) . . ?
C7 N3 Cd1 122.6(2) . . ?
C11 N3 Cd1 120.2(2) . . ?
C12 N4 H14N 122(3) . . ?
C12 N4 H24N 119(3) . . ?
H14N N4 H24N 118(4) . . ?
C13 N5 C17 117.5(3) . . ?
C13 N5 Cd1 119.0(2) . . ?
C17 N5 Cd1 123.4(2) . . ?
C18 N6 H16N 121(3) . . ?
C18 N6 H26N 118(3) . . ?
H16N N6 H26N 120(4) . . ?
C19 N7 C23 117.5(4) . . ?
C24 N8 H18N 116(3) . . ?
C24 N8 H28N 123(3) . . ?
H18N N8 H28N 120(4) . . ?
Cd1 O5 H15O 125(3) . . ?
Cd1 O5 H25O 123(3) . . ?
H15O O5 H25O 101(3) . . ?
Cd1 O6 H16O 131(5) . . ?
Cd1 O6 H26O 63(5) . . ?
H16O O6 H26O 114(5) . . ?
Cd1 O7 H17O 119(3) . . ?
Cd1 O7 H27O 126(3) . . ?
H17O O7 H27O 110(4) . . ?
O10 Cl1 O11 110.0(2) . . ?
O10 Cl1 O8 108.6(2) . . ?
O11 Cl1 O8 111.5(2) . . ?
O10 Cl1 O9 109.1(2) . . ?
O11 Cl1 O9 108.55(19) . . ?
O8 Cl1 O9 109.16(18) . . ?
O15 Cl2 O12 108.9(5) . . ?
O15 Cl2 O13 110.8(4) . . ?
O12 Cl2 O13 110.6(4) . . ?
O15 Cl2 O14 110.2(4) . . ?
O12 Cl2 O14 109.1(4) . . ?
O13 Cl2 O14 107.1(3) . . ?
N1 C1 C2 123.6(3) . . ?
N1 C1 H1 118.2 . . ?
C2 C1 H1 118.2 . . ?
C1 C2 C3 117.7(3) . . ?
C1 C2 C6 119.0(3) . . ?
C3 C2 C6 123.3(3) . . ?
C4 C3 C2 119.1(3) . . ?
C4 C3 H3 120.4 . . ?
C2 C3 H3 120.4 . . ?
C5 C4 C3 119.1(4) . . ?
C5 C4 H4 120.4 . . ?
C3 C4 H4 120.4 . . ?
N1 C5 C4 123.0(3) . . ?
N1 C5 H5 118.5 . . ?
C4 C5 H5 118.5 . . ?
O1 C6 N2 121.7(3) . . ?
O1 C6 C2 119.5(3) . . ?
N2 C6 C2 118.8(3) . . ?
N3 C7 C8 123.0(3) . . ?
N3 C7 H7 118.5 . . ?
C8 C7 H7 118.5 . . ?
C9 C8 C7 118.4(3) . . ?
C9 C8 C12 124.3(3) . . ?
C7 C8 C12 117.3(3) . . ?
C10 C9 C8 118.5(4) . . ?
C10 C9 H9 120.7 . . ?
C8 C9 H9 120.7 . . ?
C11 C10 C9 119.5(4) . . ?
C11 C10 H10 120.3 . . ?
C9 C10 H10 120.3 . . ?
N3 C11 C10 123.5(3) . . ?
N3 C11 H11 118.2 . . ?
C10 C11 H11 118.2 . . ?
O2 C12 N4 123.1(3) . . ?
O2 C12 C8 120.0(3) . . ?
N4 C12 C8 116.9(3) . . ?
N5 C13 C14 123.3(3) . . ?
N5 C13 H13 118.3 . . ?
C14 C13 H13 118.3 . . ?
C15 C14 C13 118.3(3) . . ?
C15 C14 C18 125.1(3) . . ?
C13 C14 C18 116.6(3) . . ?
C14 C15 C16 118.6(3) . . ?
C14 C15 H15 120.7 . . ?
C16 C15 H15 120.7 . . ?
C17 C16 C15 119.4(3) . . ?
C17 C16 H16 120.3 . . ?
C15 C16 H16 120.3 . . ?
N5 C17 C16 122.8(3) . . ?
N5 C17 H17 118.6 . . ?
C16 C17 H17 118.6 . . ?
O3 C18 N6 122.2(3) . . ?
O3 C18 C14 119.3(3) . . ?
N6 C18 C14 118.5(3) . . ?
N7 C19 C20 122.9(4) . . ?
N7 C19 H19 118.5 . . ?
C20 C19 H19 118.5 . . ?
C21 C20 C19 118.6(3) . . ?
C21 C20 C24 123.7(3) . . ?
C19 C20 C24 117.6(3) . . ?
C20 C21 C22 118.9(4) . . ?
C20 C21 H21 120.5 . . ?
C22 C21 H21 120.5 . . ?
C23 C22 C21 118.9(4) . . ?
C23 C22 H22 120.5 . . ?
C21 C22 H22 120.5 . . ?
N7 C23 C22 123.1(4) . . ?
N7 C23 H23 118.5 . . ?
C22 C23 H23 118.5 . . ?
O4 C24 N8 122.7(3) . . ?
O4 C24 C20 120.5(3) . . ?
N8 C24 C20 116.8(3) . . ?

loop_
_geom_bond_atom_site_label_1
_geom_bond_atom_site_label_2
_geom_bond_distance
_geom_bond_site_symmetry_2
_geom_bond_publ_flag
Cd1 O7 2.301(3) . ?
Cd1 N5 2.316(3) . ?
Cd1 N3 2.321(3) . ?
Cd1 O5 2.323(3) . ?
Cd1 N1 2.336(3) . ?
Cd1 O6 2.395(4) . ?
Cd1 H26O 2.16(7) . ?
N1 C5 1.337(5) . ?
N1 C1 1.338(4) . ?
N2 C6 1.319(5) . ?
N2 H12N 0.860(10) . ?
N2 H22N 0.857(10) . ?
N3 C7 1.339(4) . ?
N3 C11 1.342(5) . ?
N4 C12 1.323(5) . ?
N4 H14N 0.859(10) . ?
N4 H24N 0.859(10) . ?
N5 C13 1.333(4) . ?
N5 C17 1.339(4) . ?
N6 C18 1.312(4) . ?
N6 H16N 0.861(10) . ?
N6 H26N 0.861(10) . ?
N7 C19 1.340(5) . ?
N7 C23 1.344(5) . ?
N8 C24 1.333(5) . ?
N8 H18N 0.864(10) . ?
N8 H28N 0.861(10) . ?
O1 C6 1.241(4) . ?
O2 C12 1.229(4) . ?
O3 C18 1.241(4) . ?
O4 C24 1.225(4) . ?
O5 H15O 0.827(10) . ?
O5 H25O 0.820(10) . ?
O6 H16O 0.815(10) . ?
O6 H26O 0.815(10) . ?
O7 H17O 0.812(10) . ?
O7 H27O 0.817(10) . ?
O8 Cl1 1.426(3) . ?
O9 Cl1 1.428(3) . ?
O10 Cl1 1.417(3) . ?
O11 Cl1 1.421(3) . ?
O12 Cl2 1.358(5) . ?
O13 Cl2 1.408(4) . ?
O14 Cl2 1.419(5) . ?
O15 Cl2 1.326(5) . ?
C1 C2 1.381(4) . ?
C1 H1 0.9300 . ?
C2 C3 1.390(5) . ?
C2 C6 1.496(5) . ?
C3 C4 1.375(5) . ?
C3 H3 0.9300 . ?
C4 C5 1.371(5) . ?
C4 H4 0.9300 . ?
C5 H5 0.9300 . ?
C7 C8 1.385(5) . ?
C7 H7 0.9300 . ?
C8 C9 1.382(5) . ?
C8 C12 1.502(4) . ?
C9 C10 1.377(5) . ?
C9 H9 0.9300 . ?
C10 C11 1.353(6) . ?
C10 H10 0.9300 . ?
C11 H11 0.9300 . ?
C13 C14 1.391(4) . ?
C13 H13 0.9300 . ?
C14 C15 1.374(5) . ?
C14 C18 1.512(4) . ?
C15 C16 1.386(5) . ?
C15 H15 0.9300 . ?
C16 C17 1.367(5) . ?
C16 H16 0.9300 . ?
C17 H17 0.9300 . ?
C19 C20 1.384(5) . ?
C19 H19 0.9300 . ?
C20 C21 1.373(5) . ?
C20 C24 1.506(5) . ?
C21 C22 1.389(5) . ?
C21 H21 0.9300 . ?
C22 C23 1.364(6) . ?
C22 H22 0.9300 . ?
C23 H23 0.9300 . ?

loop_
_geom_hbond_atom_site_label_D
_geom_hbond_atom_site_label_H
_geom_hbond_atom_site_label_A
_geom_hbond_distance_DH
_geom_hbond_distance_HA
_geom_hbond_distance_DA
_geom_hbond_angle_DHA
_geom_hbond_site_symmetry_A
_geom_hbond_publ_flag
N2 H12N O4 0.860(10) 2.116(13) 2.970(4) 172(4) 3_567 yes
N2 H22N O9 0.857(10) 2.266(13) 3.112(4) 169(4) 2_546 yes
N4 H24N O3 0.859(10) 2.059(12) 2.913(4) 173(4) 4_776 yes
N6 H16N O1 0.861(10) 2.030(18) 2.849(4) 159(4) 4_575 yes
N6 H26N O2 0.861(10) 2.064(12) 2.921(4) 173(4) 4_475 yes
N8 H18N O1 0.864(10) 2.069(12) 2.932(4) 177(5) 3_567 yes
N8 H28N O10 0.861(10) 2.189(18) 3.011(5) 160(4) 2_446 yes
O5 H15O O3 0.827(10) 1.978(17) 2.777(4) 162(4) 1_655 yes
O5 H25O O13 0.820(10) 2.083(13) 2.898(5) 172(4) . yes
O6 H16O O12 0.815(10) 2.357(13) 3.171(7) 177(6) 3_666 yes
O7 H17O O8 0.812(10) 2.106(16) 2.893(4) 163(4) . yes
O7 H27O N7 0.817(10) 1.891(14) 2.692(4) 167(4) . yes
C11 H11 O8 0.93 2.44 3.361(5) 171.9 . yes
C16 H16 O4 0.93 2.56 3.229(4) 128.9 4_675 yes
C17 H17 O10 0.93 2.41 3.275(5) 154.2 1_655 yes
C22 H22 O15 0.93 2.52 3.286(6) 139.4 3_666 yes

loop_
_geom_torsion_atom_site_label_1
_geom_torsion_atom_site_label_2
_geom_torsion_atom_site_label_3
_geom_torsion_atom_site_label_4
_geom_torsion
_geom_torsion_site_symmetry_1
_geom_torsion_site_symmetry_2
_geom_torsion_site_symmetry_3
_geom_torsion_site_symmetry_4
_geom_torsion_publ_flag
C5 N1 C1 C2 -1.6(5) . . . . ?
Cd1 N1 C1 C2 171.8(2) . . . . ?
N1 C1 C2 C3 1.4(5) . . . . ?
N1 C1 C2 C6 -177.7(3) . . . . ?
C1 C2 C3 C4 -0.2(5) . . . . ?
C6 C2 C3 C4 178.8(4) . . . . ?
C2 C3 C4 C5 -0.6(6) . . . . ?
C1 N1 C5 C4 0.7(5) . . . . ?
Cd1 N1 C5 C4 -172.8(3) . . . . ?
C3 C4 C5 N1 0.4(6) . . . . ?
C1 C2 C6 O1 -7.9(5) . . . . ?
C3 C2 C6 O1 173.1(3) . . . . ?
C1 C2 C6 N2 169.9(3) . . . . ?
C3 C2 C6 N2 -9.1(5) . . . . ?
C11 N3 C7 C8 -1.5(5) . . . . ?
Cd1 N3 C7 C8 174.5(2) . . . . ?
N3 C7 C8 C9 1.0(5) . . . . ?
N3 C7 C8 C12 -178.8(3) . . . . ?
C7 C8 C9 C10 -0.1(5) . . . . ?
C12 C8 C9 C10 179.6(4) . . . . ?
C8 C9 C10 C11 -0.1(6) . . . . ?
C7 N3 C11 C10 1.3(6) . . . . ?
Cd1 N3 C11 C10 -174.8(3) . . . . ?
C9 C10 C11 N3 -0.5(6) . . . . ?
C9 C8 C12 O2 163.2(4) . . . . ?
C7 C8 C12 O2 -17.1(5) . . . . ?
C9 C8 C12 N4 -15.6(5) . . . . ?
C7 C8 C12 N4 164.2(3) . . . . ?
C17 N5 C13 C14 -0.6(5) . . . . ?
Cd1 N5 C13 C14 -179.0(2) . . . . ?
N5 C13 C14 C15 1.0(5) . . . . ?
N5 C13 C14 C18 -179.5(3) . . . . ?
C13 C14 C15 C16 -0.5(5) . . . . ?
C18 C14 C15 C16 -179.9(3) . . . . ?
C14 C15 C16 C17 -0.5(5) . . . . ?
C13 N5 C17 C16 -0.4(5) . . . . ?
Cd1 N5 C17 C16 177.9(3) . . . . ?
C15 C16 C17 N5 0.9(5) . . . . ?
C15 C14 C18 O3 178.3(3) . . . . ?
C13 C14 C18 O3 -1.1(5) . . . . ?
C15 C14 C18 N6 0.1(5) . . . . ?
C13 C14 C18 N6 -179.3(3) . . . . ?
C23 N7 C19 C20 -0.4(6) . . . . ?
N7 C19 C20 C21 2.2(5) . . . . ?
N7 C19 C20 C24 -176.7(3) . . . . ?
C19 C20 C21 C22 -2.1(5) . . . . ?
C24 C20 C21 C22 176.7(3) . . . . ?
C20 C21 C22 C23 0.4(6) . . . . ?
C19 N7 C23 C22 -1.4(6) . . . . ?
C21 C22 C23 N7 1.4(6) . . . . ?
C21 C20 C24 O4 178.8(4) . . . . ?
C19 C20 C24 O4 -2.4(5) . . . . ?
C21 C20 C24 N8 -2.5(5) . . . . ?
C19 C20 C24 N8 176.4(4) . . . . ?
